data_7204913
loop_
_publ_author_name
'Abe, Yutaka'
'Fujiwara, Masami'
'Ohbu, Kazuo'
'Harata, Kazuaki'

_publ_section_title
;
 Crystal structures of glycolipids with odd and even numbered alkyl chains
;
_journal_issue 2
_journal_name_full 'Journal of the Chemical Society, Perkin Transactions 2'
_journal_page_first 341
_journal_paper_doi 10.1039/a905624f
_journal_year 2000
_chemical_compound_source 114.85
_chemical_formula_moiety 'C10 H18 O7'
_chemical_formula_sum 'C10 H18 O7'
_chemical_formula_weight 250.24
_chemical_name_systematic
; 
 methyl 6-O-propanoyl-beta-D-glucopyranoside  
;
_space_group_IT_number 4
_symmetry_cell_setting monoclinic
_symmetry_space_group_name_Hall 'P 2yb'
_symmetry_space_group_name_H-M 'P 1 21 1'
_atom_sites_solution_hydrogens geom
_atom_sites_solution_primary direct
_atom_sites_solution_secondary difmap
_audit_creation_date 99_06_01
_audit_creation_method SHELXL
_cell_angle_alpha 90.00
_cell_angle_beta 101.11(1)
_cell_angle_gamma 90.00
_cell_formula_units_Z 2
_cell_length_a 7.932(1)
_cell_length_b 7.101(1)
_cell_length_c 10.984(1)
_cell_measurement_reflns_used 8635
_cell_measurement_temperature 293(2)
_cell_measurement_theta_max 30.58
_cell_measurement_theta_min 1.89
_cell_volume 607.08(13)
_computing_cell_refinement 'Bruker SAINT'
_computing_data_collection 'Bruker SAINT'
_computing_data_reduction 'Bruker SAINT'
_computing_molecular_graphics 'Bruker SHELXTL'
_computing_publication_material 'Bruker SHELXTL'
_computing_structure_refinement 'SHELXL-93 (Sheldrick, 1993)'
_computing_structure_solution 'SHELXS-86 (Sheldrick, 1990)'
_diffrn_ambient_temperature 293(2)
_diffrn_measurement_device 'Bruker SMART'
_diffrn_measurement_method '\w scans'
_diffrn_radiation_monochromator graphite
_diffrn_radiation_source 'fine-focus rotating anode'
_diffrn_radiation_type MoK\a
_diffrn_radiation_wavelength 0.71073
_diffrn_reflns_av_R_equivalents 0.0236
_diffrn_reflns_av_sigmaI/netI 0.0256
_diffrn_reflns_limit_h_max 11
_diffrn_reflns_limit_h_min -11
_diffrn_reflns_limit_k_max 10
_diffrn_reflns_limit_k_min -8
_diffrn_reflns_limit_l_max 15
_diffrn_reflns_limit_l_min -15
_diffrn_reflns_number 9051
_diffrn_reflns_theta_max 30.58
_diffrn_reflns_theta_min 1.89
_diffrn_standards_decay_% -0.3
_diffrn_standards_number 50
_exptl_absorpt_coefficient_mu 0.117
_exptl_absorpt_correction_T_max 1.00
_exptl_absorpt_correction_T_min 0.88
_exptl_absorpt_correction_type empirical
_exptl_crystal_colour clear
_exptl_crystal_density_diffrn 1.369
_exptl_crystal_description plate
_exptl_crystal_F_000 268
_exptl_crystal_size_max .02
_exptl_crystal_size_mid .15
_exptl_crystal_size_min .3
_refine_diff_density_max 0.224
_refine_diff_density_min -0.171
_refine_diff_density_rms 0.042
_refine_ls_abs_structure_details 'Flack H D (1983), Acta Cryst. A39, 876-881'
_refine_ls_abs_structure_Flack -0.04(89)
_refine_ls_extinction_method none
_refine_ls_goodness_of_fit_all 1.068
_refine_ls_goodness_of_fit_obs 1.080
_refine_ls_hydrogen_treatment noref
_refine_ls_matrix_type full
_refine_ls_number_parameters 157
_refine_ls_number_reflns 3060
_refine_ls_number_restraints 1
_refine_ls_restrained_S_all 1.068
_refine_ls_restrained_S_obs 1.080
_refine_ls_R_factor_all 0.0445
_refine_ls_R_factor_obs 0.0375
_refine_ls_shift/esd_max 0.000
_refine_ls_shift/esd_mean 0.000
_refine_ls_structure_factor_coef Fsqd
_refine_ls_weighting_details 'w=1/[\s^2^(Fo^2^)+(0.0495P)^2^+0.0821P] where P=(Fo^2^+2Fc^2^)/3'
_refine_ls_weighting_scheme calc
_refine_ls_wR_factor_all 0.0977
_refine_ls_wR_factor_obs 0.0932
_reflns_number_observed 2738
_reflns_number_total 3060
_reflns_observed_criterion >2sigma(I)
_cod_data_source_file a905624f.txt
_cod_data_source_block 13
_cod_depositor_comments
;
The following automatic conversions were performed:
'_symmetry_cell_setting' value 'Monoclinic' changed to 'monoclinic'
according to '/home/saulius/struct/CIF-dictionaries/cif_core.dic'
dictionary named 'cif_core.dic' version 2.4.1 from 2010-06-29.

Automatic conversion script
Id: cif_fix_enum 1527 2010-12-29 10:47:43Z saulius 

The following automatic conversions were performed:

'_refine_ls_weighting_scheme' value 'calc
w=1/[\s^2^(Fo^2^)+(0.0495P)^2^+0.0821P] where P=(Fo^2^+2Fc^2^)/3' was
changed to 'calc'. New tag '_refine_ls_weighting_details' was
created. The value of the new tag was set to
'w=1/[\s^2^(Fo^2^)+(0.0495P)^2^+0.0821P] where P=(Fo^2^+2Fc^2^)/3'.

Automatic conversion script
Id: cif_fix_values 3143 2015-03-26 13:38:13Z robertas 
;
_cod_original_cell_volume 607.0(1)
_cod_original_sg_symbol_H-M P2(1)
_cod_database_code 7204913

loop_
_symmetry_equiv_pos_as_xyz
'x, y, z'
'-x, y+1/2, -z'

loop_
_atom_site_aniso_label
_atom_site_aniso_U_11
_atom_site_aniso_U_22
_atom_site_aniso_U_33
_atom_site_aniso_U_23
_atom_site_aniso_U_13
_atom_site_aniso_U_12
C1 0.0247(6) 0.0237(7) 0.0305(6) 0.0016(5) 0.0071(5) -0.0003(5)
C2 0.0251(6) 0.0253(7) 0.0308(6) 0.0023(5) 0.0058(5) 0.0015(5)
C3 0.0245(6) 0.0294(7) 0.0308(6) 0.0002(6) 0.0055(5) -0.0006(5)
C4 0.0303(6) 0.0291(7) 0.0268(6) -0.0007(6) 0.0077(5) -0.0049(6)
C5 0.0306(6) 0.0262(7) 0.0270(6) 0.0023(6) 0.0068(5) -0.0015(5)
C6 0.0499(9) 0.0281(9) 0.0401(8) 0.0047(7) 0.0046(7) -0.0005(7)
C7 0.0297(7) 0.0580(12) 0.0482(9) 0.0110(9) -0.0027(6) -0.0101(8)
O1 0.0250(4) 0.0430(7) 0.0352(5) 0.0098(5) 0.0049(4) -0.0063(4)
O2 0.0296(5) 0.0303(6) 0.0551(6) 0.0144(5) 0.0093(5) 0.0042(4)
O3 0.0262(5) 0.0432(7) 0.0419(6) 0.0061(5) 0.0001(4) -0.0054(5)
O4 0.0400(6) 0.0464(8) 0.0386(6) 0.0014(5) 0.0130(5) -0.0157(5)
O5 0.0262(4) 0.0275(5) 0.0333(5) 0.0038(4) 0.0068(4) 0.0016(4)
O6 0.0442(6) 0.0459(8) 0.0437(6) 0.0126(6) 0.0072(5) 0.0102(6)
O7 0.0604(8) 0.0913(14) 0.0489(8) 0.0059(9) 0.0170(7) 0.0079(9)
C8 0.0509(9) 0.0468(11) 0.0412(8) 0.0155(8) 0.0029(7) 0.0052(8)
C9 0.0533(11) 0.079(2) 0.0497(10) 0.0199(11) -0.0031(8) 0.0095(11)
C10 0.0647(15) 0.137(3) 0.086(2) 0.042(2) -0.0111(13) -0.025(2)

loop_
_atom_site_label
_atom_site_type_symbol
_atom_site_fract_x
_atom_site_fract_y
_atom_site_fract_z
_atom_site_U_iso_or_equiv
_atom_site_thermal_displace_type
_atom_site_occupancy
_atom_site_calc_flag
_atom_site_refinement_flags
_atom_site_disorder_group
C1 C 0.4778(2) 0.3356(2) 0.14934(14) 0.0260(3) Uani 1 d . .
H1A H 0.4524(2) 0.4038(2) 0.22125(14) 0.031 Uiso 1 calc R .
C2 C 0.3227(2) 0.3388(2) 0.04321(13) 0.0270(3) Uani 1 d . .
H2A H 0.3507(2) 0.2718(2) -0.02834(13) 0.032 Uiso 1 calc R .
C3 C 0.1742(2) 0.2399(2) 0.08591(13) 0.0282(3) Uani 1 d . .
H3A H 0.1353(2) 0.3190(2) 0.14818(13) 0.034 Uiso 1 calc R .
C4 C 0.2244(2) 0.0476(2) 0.14319(12) 0.0285(3) Uani 1 d . .
H4A H 0.2388(2) -0.0408(2) 0.07748(12) 0.034 Uiso 1 calc R .
C5 C 0.3921(2) 0.0589(2) 0.23852(13) 0.0278(3) Uani 1 d . .
H5A H 0.3747(2) 0.1351(2) 0.30943(13) 0.033 Uiso 1 calc R .
C6 C 0.4563(2) -0.1341(2) 0.2829(2) 0.0399(4) Uani 1 d . .
H6A H 0.3732(2) -0.1941(2) 0.3245(2) 0.048 Uiso 1 calc R .
H6B H 0.4684(2) -0.2112(2) 0.2122(2) 0.048 Uiso 1 calc R .
C7 C 0.7623(2) 0.4439(3) 0.2101(2) 0.0467(5) Uani 1 d . .
H7A H 0.8553(2) 0.4996(3) 0.1784(2) 0.070 Uiso 1 calc R .
H7B H 0.7983(2) 0.3247(3) 0.2475(2) 0.070 Uiso 1 calc R .
H7C H 0.7296(2) 0.5258(3) 0.2711(2) 0.070 Uiso 1 calc R .
O1 O 0.61769(12) 0.4161(2) 0.10998(10) 0.0345(3) Uani 1 d . .
O2 O 0.27251(14) 0.5270(2) 0.00805(12) 0.0382(3) Uani 1 d . .
H2 H 0.3377(20) 0.5715(11) -0.0513(16) 0.057 Uiso 1 calc R .
O3 O 0.03696(13) 0.2223(2) -0.01867(10) 0.0380(3) Uani 1 d . .
H3 H -0.0509(14) 0.1426(27) 0.0025(7) 0.057 Uiso 1 calc R .
O4 O 0.0926(2) -0.0197(2) 0.20353(11) 0.0410(3) Uani 1 d . .
H4 H 0.0288(20) -0.1169(24) 0.1542(11) 0.061 Uiso 1 calc R .
O5 O 0.52067(12) 0.14474(15) 0.18125(9) 0.0289(2) Uani 1 d . .
O6 O 0.6194(2) -0.1212(2) 0.36691(11) 0.0448(3) Uani 1 d . .
O7 O 0.4852(2) -0.0610(3) 0.52517(13) 0.0660(5) Uani 1 d . .
C8 C 0.6146(2) -0.0784(3) 0.4864(2) 0.0471(4) Uani 1 d . .
C9 C 0.7930(3) -0.0534(4) 0.5615(2) 0.0626(6) Uani 1 d . .
H9A H 0.7849(3) -0.0099(4) 0.6439(2) 0.075 Uiso 1 calc R .
H9B H 0.8505(3) -0.1746(4) 0.5702(2) 0.075 Uiso 1 calc R .
C10 C 0.8991(4) 0.0826(6) 0.5054(3) 0.0993(12) Uani 1 d . .
H10A H 1.0109(4) 0.0926(6) 0.5572(3) 0.149 Uiso 1 calc R .
H10B H 0.8445(4) 0.2039(6) 0.4982(3) 0.149 Uiso 1 calc R .
H10C H 0.9101(4) 0.0391(6) 0.4245(3) 0.149 Uiso 1 calc R .

loop_
_atom_type_symbol
_atom_type_description
_atom_type_scat_dispersion_real
_atom_type_scat_dispersion_imag
_atom_type_scat_source
C C 0.0033 0.0016 'International Tables Vol C Tables 4.2.6.8 and 6.1.1.4'
H H 0.0000 0.0000 'International Tables Vol C Tables 4.2.6.8 and 6.1.1.4'
O O 0.0106 0.0060 'International Tables Vol C Tables 4.2.6.8 and 6.1.1.4'

loop_
_geom_angle_atom_site_label_1
_geom_angle_atom_site_label_2
_geom_angle_atom_site_label_3
_geom_angle
_geom_angle_site_symmetry_1
_geom_angle_site_symmetry_3
_geom_angle_publ_flag
O1 C1 O5 107.52(11) . . no
O1 C1 C2 109.35(11) . . no
O5 C1 C2 108.78(11) . . no
O2 C2 C3 108.89(11) . . no
O2 C2 C1 111.31(11) . . no
C3 C2 C1 108.43(11) . . no
O3 C3 C2 107.96(11) . . no
O3 C3 C4 110.56(12) . . no
C2 C3 C4 112.65(11) . . no
O4 C4 C3 109.67(12) . . no
O4 C4 C5 108.60(11) . . no
C3 C4 C5 111.05(11) . . no
O5 C5 C6 107.68(12) . . no
O5 C5 C4 108.70(10) . . no
C6 C5 C4 111.60(13) . . no
O6 C6 C5 110.76(13) . . no
C1 O1 C7 112.62(11) . . no
C1 O5 C5 110.87(10) . . no
C8 O6 C6 116.47(14) . . no
O7 C8 O6 123.8(2) . . no
O7 C8 C9 125.2(2) . . no
O6 C8 C9 111.0(2) . . no
C10 C9 C8 113.3(2) . . no

loop_
_geom_bond_atom_site_label_1
_geom_bond_atom_site_label_2
_geom_bond_distance
_geom_bond_site_symmetry_2
_geom_bond_publ_flag
C1 O1 1.389(2) . no
C1 O5 1.424(2) . no
C1 C2 1.523(2) . no
C2 O2 1.426(2) . no
C2 C3 1.521(2) . no
C3 O3 1.428(2) . no
C3 C4 1.524(2) . no
C4 O4 1.423(2) . no
C4 C5 1.529(2) . no
C5 O5 1.433(2) . no
C5 C6 1.510(2) . no
C6 O6 1.440(2) . no
C7 O1 1.442(2) . no
O6 C8 1.355(2) . no
O7 C8 1.191(2) . no
C8 C9 1.505(3) . no
C9 C10 1.490(4) . no

loop_
_geom_torsion_atom_site_label_1
_geom_torsion_atom_site_label_2
_geom_torsion_atom_site_label_3
_geom_torsion_atom_site_label_4
_geom_torsion
_geom_torsion_site_symmetry_1
_geom_torsion_site_symmetry_2
_geom_torsion_site_symmetry_3
_geom_torsion_site_symmetry_4
_geom_torsion_publ_flag
O1 C1 C2 O2 -63.49(15) . . . . no
O5 C1 C2 O2 179.36(11) . . . . no
O1 C1 C2 C3 176.76(12) . . . . no
O5 C1 C2 C3 59.60(14) . . . . no
O2 C2 C3 O3 66.07(15) . . . . no
C1 C2 C3 O3 -172.68(11) . . . . no
O2 C2 C3 C4 -171.56(12) . . . . no
C1 C2 C3 C4 -50.31(15) . . . . no
O3 C3 C4 O4 -70.96(14) . . . . no
C2 C3 C4 O4 168.15(11) . . . . no
O3 C3 C4 C5 169.01(10) . . . . no
C2 C3 C4 C5 48.12(15) . . . . no
O4 C4 C5 O5 -174.11(13) . . . . no
C3 C4 C5 O5 -53.44(15) . . . . no
O4 C4 C5 C6 67.3(2) . . . . no
C3 C4 C5 C6 -172.06(12) . . . . no
O5 C5 C6 O6 57.4(2) . . . . yes
C4 C5 C6 O6 176.59(12) . . . . yes
O5 C1 O1 C7 -70.7(2) . . . . no
C2 C1 O1 C7 171.34(13) . . . . no
O1 C1 O5 C5 172.21(10) . . . . no
C2 C1 O5 C5 -69.47(13) . . . . no
C6 C5 O5 C1 -173.51(12) . . . . no
C4 C5 O5 C1 65.44(14) . . . . no
C5 C6 O6 C8 81.8(2) . . . . yes
C6 O6 C8 O7 3.9(3) . . . . no
C6 O6 C8 C9 -175.2(2) . . . . yes
O7 C8 C9 C10 -126.5(3) . . . . no
O6 C8 C9 C10 52.6(3) . . . . no

loop_
_cod_related_entry_id
_cod_related_entry_database
_cod_related_entry_code
1 ChemSpider 21189839
